data_4317241
loop_
_publ_author_name
'Brandon Kilduff'
'Dmitry Pogozhev'
'St\'ephane A. Baudron'
'Mir Wais Hosseini'

_publ_contact_author
; Prof Mir Wais Hosseini
  Laboratoire de Chimie de Coordination Organique, 
  UMR CNRS 7140, Universit\'e de Strasbourg,
  CS 90032
  F-67081 Strasbourg Cedex, France 
;
_publ_contact_author_email hosseini@unistra.fr
_publ_contact_author_fax '33 3 68 85 13 23'
_publ_contact_author_phone '33 3 68 85 13 25'
_publ_section_title
;
 Heterometallic Architectures Based on the Combination of Heteroleptic
 Copper and Cobalt Complexes with Silver Salts
;
_journal_name_full 'Inorganic Chemistry'
_journal_page_first 11231
_journal_page_last 11239
_journal_paper_doi 10.1021/ic1019235
_journal_volume 49
_journal_year 2010
_chemical_formula_moiety 'C34 H26 Co N7 O2, 1.5(C4 H8 O2) '
_chemical_formula_sum 'C40 H38 Co N7 O5'
_chemical_formula_weight 755.70
_chemical_name_systematic
;
 ?
;
_space_group_IT_number 2
_symmetry_cell_setting triclinic
_symmetry_space_group_name_Hall '-P 1'
_symmetry_space_group_name_H-M 'P -1'
_atom_sites_solution_hydrogens geom
_atom_sites_solution_primary direct
_atom_sites_solution_secondary difmap
_audit_creation_method SHELXL-97
_cell_angle_alpha 91.4900(10)
_cell_angle_beta 106.4220(10)
_cell_angle_gamma 98.6120(10)
_cell_formula_units_Z 2
_cell_length_a 8.7518(2)
_cell_length_b 14.3595(3)
_cell_length_c 15.0712(3)
_cell_measurement_reflns_used 9844
_cell_measurement_temperature 173(2)
_cell_measurement_theta_max 27.49
_cell_measurement_theta_min 2.55
_cell_volume 1791.60(7)
_computing_cell_refinement 'Bruker SAINT'
_computing_data_collection 'Bruker APEX2'
_computing_data_reduction 'Bruker SAINT'
_computing_molecular_graphics 'Bruker SHELXTL'
_computing_publication_material 'Bruker SHELXTL'
_computing_structure_refinement 'SHELXL-97 (Sheldrick, 2008)'
_computing_structure_solution 'SHELXS-97 (Sheldrick, 2008)'
_diffrn_ambient_temperature 173(2)
_diffrn_measured_fraction_theta_full 0.966
_diffrn_measured_fraction_theta_max 0.966
_diffrn_measurement_device_type 'Bruker APEX-II CCD'
_diffrn_measurement_method '\f and \w scans'
_diffrn_radiation_monochromator graphite
_diffrn_radiation_source 'fine-focus sealed tube'
_diffrn_radiation_type MoK\a
_diffrn_radiation_wavelength 0.71073
_diffrn_reflns_av_R_equivalents 0.0253
_diffrn_reflns_av_sigmaI/netI 0.0298
_diffrn_reflns_limit_h_max 11
_diffrn_reflns_limit_h_min -11
_diffrn_reflns_limit_k_max 18
_diffrn_reflns_limit_k_min -15
_diffrn_reflns_limit_l_max 19
_diffrn_reflns_limit_l_min -19
_diffrn_reflns_number 22084
_diffrn_reflns_theta_full 27.69
_diffrn_reflns_theta_max 27.69
_diffrn_reflns_theta_min 1.41
_exptl_absorpt_coefficient_mu 0.535
_exptl_absorpt_correction_T_max 0.9484
_exptl_absorpt_correction_T_min 0.9240
_exptl_absorpt_correction_type multi-scan
_exptl_absorpt_process_details sadabs
_exptl_crystal_colour dark-red
_exptl_crystal_density_diffrn 1.401
_exptl_crystal_density_meas ?
_exptl_crystal_density_method 'not measured'
_exptl_crystal_description plate
_exptl_crystal_F_000 788
_exptl_crystal_size_max 0.15
_exptl_crystal_size_mid 0.10
_exptl_crystal_size_min 0.10
_refine_diff_density_max 0.630
_refine_diff_density_min -0.689
_refine_diff_density_rms 0.111
_refine_ls_extinction_method none
_refine_ls_goodness_of_fit_ref 1.074
_refine_ls_hydrogen_treatment constr
_refine_ls_matrix_type full
_refine_ls_number_parameters 480
_refine_ls_number_reflns 8122
_refine_ls_number_restraints 0
_refine_ls_restrained_S_all 1.074
_refine_ls_R_factor_all 0.0489
_refine_ls_R_factor_gt 0.0406
_refine_ls_shift/su_max 0.001
_refine_ls_shift/su_mean 0.000
_refine_ls_structure_factor_coef Fsqd
_refine_ls_weighting_details 'calc w=1/[\s^2^(Fo^2^)+(0.0716P)^2^+0.8830P] where P=(Fo^2^+2Fc^2^)/3'
_refine_ls_weighting_scheme calc
_refine_ls_wR_factor_gt 0.1121
_refine_ls_wR_factor_ref 0.1264
_reflns_number_gt 7106
_reflns_number_total 8122
_reflns_threshold_expression >2sigma(I)
_cod_data_source_file ic1019235_si_001_04.cif
_cod_data_source_block compound6
_cod_depositor_comments
;
The following automatic conversions were performed:

'_symmetry_cell_setting' value 'Triclinic' changed to 'triclinic'
according to the built-in table from CIF Core dictionary named
'cif_core.dic' version 2.4.1 from 2010-06-29.

Automatic conversion script
Id: cif_fix_values 1646 2011-03-28 12:23:43Z adriana 

The following automatic conversions were performed:

'_exptl_crystal_density_meas' value 'not measured' was changed to '?'
- the value is perceived as not measured.

Automatic conversion script
Id: cif_fix_values 3008 2015-01-20 13:52:24Z robertas 
;
_cod_original_sg_symbol_H-M 'P -1 '
_cod_database_code 4317241

loop_
_symmetry_equiv_pos_as_xyz
'x, y, z'
'-x, -y, -z'

loop_
_atom_site_label
_atom_site_type_symbol
_atom_site_fract_x
_atom_site_fract_y
_atom_site_fract_z
_atom_site_U_iso_or_equiv
_atom_site_adp_type
_atom_site_occupancy
_atom_site_symmetry_multiplicity
_atom_site_calc_flag
_atom_site_refinement_flags
_atom_site_disorder_assembly
_atom_site_disorder_group
C1 C 0.2055(2) 0.16513(14) 0.81398(14) 0.0280(4) Uani 1 1 d . . .
H1 H 0.1953 0.2005 0.8639 0.034 Uiso 1 1 calc R . .
C2 C 0.1750(3) 0.06590(15) 0.80292(15) 0.0313(4) Uani 1 1 d . . .
H2 H 0.1423 0.0250 0.8433 0.038 Uiso 1 1 calc R . .
C3 C 0.2028(2) 0.04107(14) 0.72095(14) 0.0277(4) Uani 1 1 d . . .
H3 H 0.1925 -0.0199 0.6952 0.033 Uiso 1 1 calc R . .
C4 C 0.2505(2) 0.12646(13) 0.68280(13) 0.0230(4) Uani 1 1 d . . .
C5 C 0.2803(2) 0.13778(13) 0.59641(13) 0.0234(4) Uani 1 1 d . . .
C6 C 0.3077(2) 0.22477(13) 0.55950(13) 0.0235(4) Uani 1 1 d . . .
C7 C 0.3269(3) 0.24383(15) 0.47038(14) 0.0288(4) Uani 1 1 d . . .
H7 H 0.3283 0.1993 0.4248 0.035 Uiso 1 1 calc R . .
C8 C 0.3428(3) 0.33966(16) 0.46436(15) 0.0337(5) Uani 1 1 d . . .
H8 H 0.3558 0.3725 0.4139 0.040 Uiso 1 1 calc R . .
C9 C 0.3356(3) 0.37879(15) 0.54948(14) 0.0302(4) Uani 1 1 d . . .
H9 H 0.3438 0.4430 0.5640 0.036 Uiso 1 1 calc R . .
C10 C 0.2779(2) 0.04983(13) 0.54103(14) 0.0248(4) Uani 1 1 d . . .
C11 C 0.3763(2) -0.01586(14) 0.57916(14) 0.0276(4) Uani 1 1 d . . .
H11 H 0.4454 -0.0051 0.6392 0.033 Uiso 1 1 calc R . .
C12 C 0.3688(3) -0.09741(15) 0.52578(16) 0.0325(5) Uani 1 1 d . . .
H12 H 0.4327 -0.1412 0.5527 0.039 Uiso 1 1 calc R . .
C13 C 0.1838(3) -0.05392(15) 0.40282(15) 0.0335(5) Uani 1 1 d . . .
H13 H 0.1187 -0.0658 0.3419 0.040 Uiso 1 1 calc R . .
C14 C 0.1782(3) 0.02920(14) 0.45072(14) 0.0293(4) Uani 1 1 d . . .
H14 H 0.1089 0.0701 0.4228 0.035 Uiso 1 1 calc R . .
C15 C -0.0089(2) 0.31174(14) 0.68325(14) 0.0273(4) Uani 1 1 d . . .
H15 H -0.0208 0.2465 0.6853 0.033 Uiso 1 1 calc R . .
C16 C -0.1393(3) 0.36213(15) 0.65464(15) 0.0316(4) Uani 1 1 d . . .
H16 H -0.2487 0.3370 0.6359 0.038 Uiso 1 1 calc R . .
C17 C -0.0723(2) 0.45518(15) 0.66003(14) 0.0286(4) Uani 1 1 d . . .
H17 H -0.1281 0.5057 0.6456 0.034 Uiso 1 1 calc R . .
C18 C 0.0984(2) 0.46063(13) 0.69172(13) 0.0232(4) Uani 1 1 d . . .
C19 C 0.2149(2) 0.54022(13) 0.70226(13) 0.0229(4) Uani 1 1 d . . .
C20 C 0.3813(2) 0.54101(13) 0.72766(13) 0.0234(4) Uani 1 1 d . . .
C21 C 0.5061(3) 0.62015(14) 0.74163(14) 0.0283(4) Uani 1 1 d . . .
H21 H 0.4928 0.6830 0.7360 0.034 Uiso 1 1 calc R . .
C22 C 0.6493(3) 0.58659(15) 0.76500(15) 0.0321(4) Uani 1 1 d . . .
H22 H 0.7522 0.6222 0.7791 0.038 Uiso 1 1 calc R . .
C23 C 0.6108(3) 0.48758(15) 0.76362(15) 0.0300(4) Uani 1 1 d . . .
H23 H 0.6865 0.4470 0.7766 0.036 Uiso 1 1 calc R . .
C24 C 0.1575(2) 0.63261(13) 0.68233(14) 0.0252(4) Uani 1 1 d . . .
C25 C 0.1308(3) 0.66503(16) 0.59424(16) 0.0366(5) Uani 1 1 d . . .
H25 H 0.1464 0.6293 0.5461 0.044 Uiso 1 1 calc R . .
C26 C 0.0803(3) 0.75173(17) 0.57952(18) 0.0406(5) Uani 1 1 d . . .
H26 H 0.0602 0.7722 0.5199 0.049 Uiso 1 1 calc R . .
C27 C 0.0839(3) 0.77519(17) 0.72878(18) 0.0436(6) Uani 1 1 d . . .
H27 H 0.0692 0.8131 0.7757 0.052 Uiso 1 1 calc R . .
C28 C 0.1307(3) 0.68836(16) 0.75045(15) 0.0368(5) Uani 1 1 d . . .
H28 H 0.1437 0.6682 0.8099 0.044 Uiso 1 1 calc R . .
C29 C 0.4885(3) 0.34726(19) 1.02723(15) 0.0419(6) Uani 1 1 d . . .
H29A H 0.4622 0.4094 1.0319 0.063 Uiso 1 1 calc R . .
H29B H 0.5945 0.3458 1.0678 0.063 Uiso 1 1 calc R . .
H29C H 0.4112 0.3024 1.0447 0.063 Uiso 1 1 calc R . .
C30 C 0.4845(3) 0.32262(14) 0.92928(14) 0.0269(4) Uani 1 1 d . . .
C31 C 0.5937(2) 0.26556(15) 0.91150(14) 0.0276(4) Uani 1 1 d . . .
C32 C 0.6162(2) 0.25025(14) 0.82313(14) 0.0256(4) Uani 1 1 d . . .
C33 C 0.7375(3) 0.19061(16) 0.81028(16) 0.0353(5) Uani 1 1 d . . .
H33A H 0.7362 0.1876 0.7464 0.053 Uiso 1 1 calc R . .
H33B H 0.7101 0.1280 0.8281 0.053 Uiso 1 1 calc R . .
H33C H 0.8434 0.2182 0.8482 0.053 Uiso 1 1 calc R . .
C34 C 0.6917(3) 0.22334(17) 0.98705(15) 0.0355(5) Uani 1 1 d . . .
N1 N 0.2511(2) 0.20185(11) 0.74299(11) 0.0235(3) Uani 1 1 d . . .
N2 N 0.3154(2) 0.31157(11) 0.60665(11) 0.0244(3) Uani 1 1 d . . .
N3 N 0.2761(2) -0.11747(13) 0.43826(13) 0.0338(4) Uani 1 1 d . . .
N4 N 0.1333(2) 0.36912(11) 0.70694(11) 0.0224(3) Uani 1 1 d . . .
N5 N 0.4511(2) 0.45955(11) 0.74115(11) 0.0230(3) Uani 1 1 d . . .
N6 N 0.0591(2) 0.80719(13) 0.64501(15) 0.0408(5) Uani 1 1 d . . .
N7 N 0.7690(3) 0.18583(18) 1.04531(15) 0.0512(6) Uani 1 1 d . . .
O1 O 0.37863(17) 0.35413(9) 0.86708(9) 0.0253(3) Uani 1 1 d . . .
O2 O 0.54096(17) 0.28543(10) 0.75124(9) 0.0255(3) Uani 1 1 d . . .
Co1 Co 0.34228(3) 0.331258(16) 0.735870(16) 0.02013(9) Uani 1 1 d . . .
C35 C 0.4637(4) 0.0888(3) 0.1483(2) 0.0645(9) Uani 1 1 d . . .
H35A H 0.5524 0.0534 0.1571 0.077 Uiso 1 1 calc R . .
H35B H 0.5088 0.1553 0.1621 0.077 Uiso 1 1 calc R . .
C36 C 0.3594(4) 0.0725(2) 0.0499(2) 0.0532(7) Uani 1 1 d . . .
H36A H 0.4230 0.0930 0.0085 0.064 Uiso 1 1 calc R . .
H36B H 0.3183 0.0057 0.0353 0.064 Uiso 1 1 calc R . .
C37 C 0.1376(4) 0.0935(3) 0.0979(2) 0.0599(8) Uani 1 1 d . . .
H37A H 0.0933 0.0269 0.0841 0.072 Uiso 1 1 calc R . .
H37B H 0.0482 0.1283 0.0887 0.072 Uiso 1 1 calc R . .
C38 C 0.2398(4) 0.1097(2) 0.19654(19) 0.0509(6) Uani 1 1 d . . .
H38A H 0.2801 0.1766 0.2115 0.061 Uiso 1 1 calc R . .
H38B H 0.1757 0.0884 0.2374 0.061 Uiso 1 1 calc R . .
O3 O 0.3711(3) 0.05945(17) 0.20991(15) 0.0661(6) Uani 1 1 d . . .
O4 O 0.2296(3) 0.12303(16) 0.03645(14) 0.0585(5) Uani 1 1 d . . .
C39 C 0.0950(9) 0.4775(4) 0.9511(5) 0.152(3) Uani 1 1 d . . .
H39A H 0.2099 0.4877 0.9828 0.183 Uiso 1 1 calc R . .
H39B H 0.0819 0.4505 0.8892 0.183 Uiso 1 1 calc R . .
C40 C 0.0256(6) 0.4102(3) 0.9946(3) 0.0871(13) Uani 1 1 d . . .
H40A H 0.1083 0.3748 1.0265 0.105 Uiso 1 1 calc R . .
H40B H -0.0534 0.3670 0.9473 0.105 Uiso 1 1 calc R . .
O5 O 0.0512(4) 0.56313(18) 0.94123(19) 0.0786(7) Uani 1 1 d . . .

loop_
_atom_site_aniso_label
_atom_site_aniso_U_11
_atom_site_aniso_U_22
_atom_site_aniso_U_33
_atom_site_aniso_U_23
_atom_site_aniso_U_13
_atom_site_aniso_U_12
C1 0.0306(10) 0.0295(10) 0.0268(10) 0.0056(8) 0.0128(8) 0.0046(8)
C2 0.0344(11) 0.0303(10) 0.0300(10) 0.0091(8) 0.0118(9) 0.0018(8)
C3 0.0306(10) 0.0224(9) 0.0305(10) 0.0061(8) 0.0085(8) 0.0054(8)
C4 0.0250(9) 0.0202(9) 0.0246(9) 0.0039(7) 0.0059(7) 0.0079(7)
C5 0.0231(9) 0.0234(9) 0.0244(9) 0.0021(7) 0.0057(7) 0.0085(7)
C6 0.0263(9) 0.0254(9) 0.0221(9) 0.0042(7) 0.0085(7) 0.0108(7)
C7 0.0358(11) 0.0315(10) 0.0243(9) 0.0051(8) 0.0129(8) 0.0131(9)
C8 0.0463(13) 0.0334(11) 0.0276(10) 0.0099(8) 0.0177(9) 0.0116(10)
C9 0.0430(12) 0.0247(10) 0.0281(10) 0.0081(8) 0.0153(9) 0.0113(9)
C10 0.0262(9) 0.0223(9) 0.0286(9) 0.0032(7) 0.0101(8) 0.0073(7)
C11 0.0282(10) 0.0258(10) 0.0300(10) 0.0060(8) 0.0082(8) 0.0080(8)
C12 0.0316(11) 0.0252(10) 0.0447(12) 0.0077(9) 0.0137(9) 0.0116(8)
C13 0.0350(11) 0.0309(11) 0.0327(11) -0.0036(8) 0.0070(9) 0.0065(9)
C14 0.0315(10) 0.0270(10) 0.0298(10) 0.0029(8) 0.0062(8) 0.0113(8)
C15 0.0271(10) 0.0225(9) 0.0337(10) 0.0032(8) 0.0108(8) 0.0047(8)
C16 0.0260(10) 0.0305(11) 0.0389(11) 0.0042(9) 0.0097(9) 0.0055(8)
C17 0.0283(10) 0.0279(10) 0.0336(10) 0.0072(8) 0.0114(8) 0.0113(8)
C18 0.0279(9) 0.0219(9) 0.0231(9) 0.0050(7) 0.0097(7) 0.0095(7)
C19 0.0313(10) 0.0202(9) 0.0205(8) 0.0035(7) 0.0107(7) 0.0083(7)
C20 0.0294(10) 0.0206(9) 0.0228(9) 0.0032(7) 0.0107(7) 0.0056(7)
C21 0.0342(11) 0.0235(9) 0.0286(10) 0.0026(7) 0.0125(8) 0.0025(8)
C22 0.0281(10) 0.0303(11) 0.0374(11) 0.0023(8) 0.0122(9) -0.0020(8)
C23 0.0271(10) 0.0305(10) 0.0348(11) 0.0040(8) 0.0124(8) 0.0060(8)
C24 0.0270(9) 0.0197(9) 0.0295(10) 0.0044(7) 0.0082(8) 0.0056(7)
C25 0.0494(14) 0.0325(11) 0.0345(11) 0.0098(9) 0.0177(10) 0.0150(10)
C26 0.0445(13) 0.0361(12) 0.0435(13) 0.0198(10) 0.0119(11) 0.0122(10)
C27 0.0531(15) 0.0321(12) 0.0435(13) -0.0036(10) 0.0041(11) 0.0208(11)
C28 0.0493(13) 0.0333(11) 0.0291(10) 0.0023(8) 0.0065(9) 0.0202(10)
C29 0.0542(15) 0.0516(14) 0.0247(10) 0.0017(10) 0.0112(10) 0.0243(12)
C30 0.0306(10) 0.0263(10) 0.0252(9) 0.0027(7) 0.0095(8) 0.0063(8)
C31 0.0286(10) 0.0310(10) 0.0246(9) 0.0046(8) 0.0070(8) 0.0104(8)
C32 0.0271(10) 0.0220(9) 0.0304(10) 0.0039(7) 0.0116(8) 0.0059(7)
C33 0.0383(12) 0.0381(12) 0.0385(12) 0.0098(9) 0.0178(10) 0.0196(10)
C34 0.0371(12) 0.0404(12) 0.0312(11) 0.0026(9) 0.0094(9) 0.0143(10)
N1 0.0273(8) 0.0218(8) 0.0241(8) 0.0045(6) 0.0097(6) 0.0078(6)
N2 0.0307(8) 0.0219(8) 0.0247(8) 0.0044(6) 0.0119(7) 0.0087(6)
N3 0.0364(10) 0.0258(9) 0.0415(10) -0.0025(7) 0.0145(8) 0.0073(7)
N4 0.0267(8) 0.0177(7) 0.0248(8) 0.0032(6) 0.0099(6) 0.0052(6)
N5 0.0259(8) 0.0218(8) 0.0242(8) 0.0041(6) 0.0106(6) 0.0064(6)
N6 0.0402(11) 0.0229(9) 0.0525(12) 0.0073(8) 0.0005(9) 0.0091(8)
N7 0.0562(14) 0.0646(15) 0.0357(11) 0.0092(10) 0.0055(10) 0.0336(12)
O1 0.0289(7) 0.0253(7) 0.0250(7) 0.0031(5) 0.0107(6) 0.0093(6)
O2 0.0296(7) 0.0250(7) 0.0269(7) 0.0057(5) 0.0125(6) 0.0107(6)
Co1 0.02458(14) 0.01798(14) 0.02092(14) 0.00318(9) 0.00965(10) 0.00687(10)
C35 0.0468(16) 0.090(2) 0.0625(19) 0.0221(17) 0.0143(14) 0.0305(17)
C36 0.0557(17) 0.0598(17) 0.0526(16) 0.0096(13) 0.0239(13) 0.0196(14)
C37 0.0418(15) 0.094(2) 0.0485(16) 0.0149(15) 0.0170(12) 0.0173(15)
C38 0.0539(16) 0.0582(17) 0.0431(14) 0.0082(12) 0.0182(12) 0.0082(13)
O3 0.0659(14) 0.0842(16) 0.0509(12) 0.0316(11) 0.0111(10) 0.0274(12)
O4 0.0561(12) 0.0844(15) 0.0442(10) 0.0267(10) 0.0188(9) 0.0287(11)
C39 0.257(8) 0.135(5) 0.173(5) 0.099(4) 0.173(6) 0.138(5)
C40 0.096(3) 0.056(2) 0.130(4) 0.015(2) 0.062(3) 0.021(2)
O5 0.104(2) 0.0687(15) 0.0840(17) 0.0273(13) 0.0566(16) 0.0198(14)

loop_
_atom_type_symbol
_atom_type_description
_atom_type_scat_dispersion_real
_atom_type_scat_dispersion_imag
_atom_type_scat_source
C C 0.0033 0.0016 'International Tables Vol C Tables 4.2.6.8 and 6.1.1.4'
H H 0.0000 0.0000 'International Tables Vol C Tables 4.2.6.8 and 6.1.1.4'
N N 0.0061 0.0033 'International Tables Vol C Tables 4.2.6.8 and 6.1.1.4'
O O 0.0106 0.0060 'International Tables Vol C Tables 4.2.6.8 and 6.1.1.4'
Co Co 0.3494 0.9721 'International Tables Vol C Tables 4.2.6.8 and 6.1.1.4'

loop_
_geom_angle_atom_site_label_1
_geom_angle_atom_site_label_2
_geom_angle_atom_site_label_3
_geom_angle
_geom_angle_site_symmetry_1
_geom_angle_site_symmetry_3
_geom_angle_publ_flag
N1 C1 C2 110.94(18) . . ?
N1 C1 H1 124.5 . . ?
C2 C1 H1 124.5 . . ?
C3 C2 C1 106.78(18) . . ?
C3 C2 H2 126.6 . . ?
C1 C2 H2 126.6 . . ?
C2 C3 C4 106.99(18) . . ?
C2 C3 H3 126.5 . . ?
C4 C3 H3 126.5 . . ?
N1 C4 C5 123.38(17) . . ?
N1 C4 C3 108.26(17) . . ?
C5 C4 C3 128.18(18) . . ?
C6 C5 C4 124.38(17) . . ?
C6 C5 C10 118.94(17) . . ?
C4 C5 C10 116.67(17) . . ?
C5 C6 N2 123.42(17) . . ?
C5 C6 C7 128.94(18) . . ?
N2 C6 C7 107.61(16) . . ?
C8 C7 C6 107.47(18) . . ?
C8 C7 H7 126.3 . . ?
C6 C7 H7 126.3 . . ?
C7 C8 C9 106.64(18) . . ?
C7 C8 H8 126.7 . . ?
C9 C8 H8 126.7 . . ?
N2 C9 C8 111.14(18) . . ?
N2 C9 H9 124.4 . . ?
C8 C9 H9 124.4 . . ?
C14 C10 C11 117.45(18) . . ?
C14 C10 C5 121.98(17) . . ?
C11 C10 C5 120.57(18) . . ?
C12 C11 C10 118.76(19) . . ?
C12 C11 H11 120.6 . . ?
C10 C11 H11 120.6 . . ?
N3 C12 C11 124.58(19) . . ?
N3 C12 H12 117.7 . . ?
C11 C12 H12 117.7 . . ?
N3 C13 C14 124.5(2) . . ?
N3 C13 H13 117.7 . . ?
C14 C13 H13 117.7 . . ?
C10 C14 C13 118.76(18) . . ?
C10 C14 H14 120.6 . . ?
C13 C14 H14 120.6 . . ?
N4 C15 C16 111.87(18) . . ?
N4 C15 H15 124.1 . . ?
C16 C15 H15 124.1 . . ?
C17 C16 C15 106.20(19) . . ?
C17 C16 H16 126.9 . . ?
C15 C16 H16 126.9 . . ?
C16 C17 C18 107.45(17) . . ?
C16 C17 H17 126.3 . . ?
C18 C17 H17 126.3 . . ?
C19 C18 N4 123.97(17) . . ?
C19 C18 C17 127.52(17) . . ?
N4 C18 C17 108.43(17) . . ?
C18 C19 C20 125.40(17) . . ?
C18 C19 C24 117.35(17) . . ?
C20 C19 C24 117.23(17) . . ?
N5 C20 C19 123.41(17) . . ?
N5 C20 C21 108.63(17) . . ?
C19 C20 C21 127.94(18) . . ?
C22 C21 C20 107.08(18) . . ?
C22 C21 H21 126.5 . . ?
C20 C21 H21 126.5 . . ?
C21 C22 C23 106.60(19) . . ?
C21 C22 H22 126.7 . . ?
C23 C22 H22 126.7 . . ?
N5 C23 C22 111.16(18) . . ?
N5 C23 H23 124.4 . . ?
C22 C23 H23 124.4 . . ?
C28 C24 C25 117.96(19) . . ?
C28 C24 C19 121.43(18) . . ?
C25 C24 C19 120.60(18) . . ?
C26 C25 C24 118.5(2) . . ?
C26 C25 H25 120.7 . . ?
C24 C25 H25 120.7 . . ?
N6 C26 C25 124.1(2) . . ?
N6 C26 H26 118.0 . . ?
C25 C26 H26 118.0 . . ?
N6 C27 C28 123.7(2) . . ?
N6 C27 H27 118.1 . . ?
C28 C27 H27 118.1 . . ?
C24 C28 C27 118.8(2) . . ?
C24 C28 H28 120.6 . . ?
C27 C28 H28 120.6 . . ?
C30 C29 H29A 109.5 . . ?
C30 C29 H29B 109.5 . . ?
H29A C29 H29B 109.5 . . ?
C30 C29 H29C 109.5 . . ?
H29A C29 H29C 109.5 . . ?
H29B C29 H29C 109.5 . . ?
O1 C30 C31 124.44(18) . . ?
O1 C30 C29 115.69(18) . . ?
C31 C30 C29 119.85(18) . . ?
C32 C31 C30 123.96(18) . . ?
C32 C31 C34 117.13(18) . . ?
C30 C31 C34 118.87(18) . . ?
O2 C32 C31 123.65(17) . . ?
O2 C32 C33 115.52(17) . . ?
C31 C32 C33 120.82(18) . . ?
C32 C33 H33A 109.5 . . ?
C32 C33 H33B 109.5 . . ?
H33A C33 H33B 109.5 . . ?
C32 C33 H33C 109.5 . . ?
H33A C33 H33C 109.5 . . ?
H33B C33 H33C 109.5 . . ?
N7 C34 C31 177.0(3) . . ?
C1 N1 C4 107.03(16) . . ?
C1 N1 Co1 126.82(14) . . ?
C4 N1 Co1 125.09(13) . . ?
C9 N2 C6 107.13(16) . . ?
C9 N2 Co1 125.83(14) . . ?
C6 N2 Co1 125.60(13) . . ?
C13 N3 C12 115.88(18) . . ?
C15 N4 C18 106.03(16) . . ?
C15 N4 Co1 126.29(13) . . ?
C18 N4 Co1 126.94(13) . . ?
C23 N5 C20 106.50(17) . . ?
C23 N5 Co1 125.98(14) . . ?
C20 N5 Co1 127.43(13) . . ?
C26 N6 C27 116.86(19) . . ?
C30 O1 Co1 124.82(12) . . ?
C32 O2 Co1 124.81(13) . . ?
N2 Co1 O2 84.97(6) . . ?
N2 Co1 N4 89.13(7) . . ?
O2 Co1 N4 173.43(6) . . ?
N2 Co1 O1 177.52(7) . . ?
O2 Co1 O1 93.44(6) . . ?
N4 Co1 O1 92.54(6) . . ?
N2 Co1 N1 91.89(7) . . ?
O2 Co1 N1 85.65(6) . . ?
N4 Co1 N1 91.67(7) . . ?
O1 Co1 N1 89.90(6) . . ?
N2 Co1 N5 92.67(7) . . ?
O2 Co1 N5 90.54(6) . . ?
N4 Co1 N5 92.62(7) . . ?
O1 Co1 N5 85.43(6) . . ?
N1 Co1 N5 173.79(7) . . ?
O3 C35 C36 110.1(3) . . ?
O3 C35 H35A 109.6 . . ?
C36 C35 H35A 109.6 . . ?
O3 C35 H35B 109.6 . . ?
C36 C35 H35B 109.6 . . ?
H35A C35 H35B 108.1 . . ?
O4 C36 C35 110.1(2) . . ?
O4 C36 H36A 109.6 . . ?
C35 C36 H36A 109.6 . . ?
O4 C36 H36B 109.6 . . ?
C35 C36 H36B 109.6 . . ?
H36A C36 H36B 108.1 . . ?
O4 C37 C38 110.9(2) . . ?
O4 C37 H37A 109.5 . . ?
C38 C37 H37A 109.5 . . ?
O4 C37 H37B 109.5 . . ?
C38 C37 H37B 109.5 . . ?
H37A C37 H37B 108.1 . . ?
O3 C38 C37 109.6(2) . . ?
O3 C38 H38A 109.8 . . ?
C37 C38 H38A 109.8 . . ?
O3 C38 H38B 109.8 . . ?
C37 C38 H38B 109.8 . . ?
H38A C38 H38B 108.2 . . ?
C38 O3 C35 110.0(2) . . ?
C36 O4 C37 109.4(2) . . ?
O5 C39 C40 122.6(4) . . ?
O5 C39 H39A 106.7 . . ?
C40 C39 H39A 106.7 . . ?
O5 C39 H39B 106.7 . . ?
C40 C39 H39B 106.7 . . ?
H39A C39 H39B 106.6 . . ?
C39 C40 O5 119.2(4) . 2_567 ?
C39 C40 H40A 107.5 . . ?
O5 C40 H40A 107.5 2_567 . ?
C39 C40 H40B 107.5 . . ?
O5 C40 H40B 107.5 2_567 . ?
H40A C40 H40B 107.0 . . ?
C39 O5 C40 114.5(3) . 2_567 ?

loop_
_geom_bond_atom_site_label_1
_geom_bond_atom_site_label_2
_geom_bond_distance
_geom_bond_site_symmetry_2
_geom_bond_publ_flag
C1 N1 1.338(2) . ?
C1 C2 1.406(3) . ?
C1 H1 0.9300 . ?
C2 C3 1.373(3) . ?
C2 H2 0.9300 . ?
C3 C4 1.424(3) . ?
C3 H3 0.9300 . ?
C4 N1 1.392(2) . ?
C4 C5 1.407(3) . ?
C5 C6 1.396(3) . ?
C5 C10 1.490(3) . ?
C6 N2 1.402(2) . ?
C6 C7 1.428(3) . ?
C7 C8 1.370(3) . ?
C7 H7 0.9300 . ?
C8 C9 1.409(3) . ?
C8 H8 0.9300 . ?
C9 N2 1.335(3) . ?
C9 H9 0.9300 . ?
C10 C14 1.390(3) . ?
C10 C11 1.397(3) . ?
C11 C12 1.386(3) . ?
C11 H11 0.9300 . ?
C12 N3 1.336(3) . ?
C12 H12 0.9300 . ?
C13 N3 1.331(3) . ?
C13 C14 1.393(3) . ?
C13 H13 0.9300 . ?
C14 H14 0.9300 . ?
C15 N4 1.335(3) . ?
C15 C16 1.413(3) . ?
C15 H15 0.9300 . ?
C16 C17 1.367(3) . ?
C16 H16 0.9300 . ?
C17 C18 1.423(3) . ?
C17 H17 0.9300 . ?
C18 C19 1.386(3) . ?
C18 N4 1.403(2) . ?
C19 C20 1.396(3) . ?
C19 C24 1.496(2) . ?
C20 N5 1.392(2) . ?
C20 C21 1.419(3) . ?
C21 C22 1.367(3) . ?
C21 H21 0.9300 . ?
C22 C23 1.409(3) . ?
C22 H22 0.9300 . ?
C23 N5 1.336(3) . ?
C23 H23 0.9300 . ?
C24 C28 1.378(3) . ?
C24 C25 1.387(3) . ?
C25 C26 1.385(3) . ?
C25 H25 0.9300 . ?
C26 N6 1.323(3) . ?
C26 H26 0.9300 . ?
C27 N6 1.326(3) . ?
C27 C28 1.388(3) . ?
C27 H27 0.9300 . ?
C28 H28 0.9300 . ?
C29 C30 1.499(3) . ?
C29 H29A 0.9600 . ?
C29 H29B 0.9600 . ?
C29 H29C 0.9600 . ?
C30 O1 1.265(2) . ?
C30 C31 1.423(3) . ?
C31 C32 1.417(3) . ?
C31 C34 1.428(3) . ?
C32 O2 1.260(2) . ?
C32 C33 1.509(3) . ?
C33 H33A 0.9600 . ?
C33 H33B 0.9600 . ?
C33 H33C 0.9600 . ?
C34 N7 1.147(3) . ?
N1 Co1 1.9276(16) . ?
N2 Co1 1.9028(16) . ?
N4 Co1 1.9210(16) . ?
N5 Co1 1.9317(16) . ?
O1 Co1 1.9232(13) . ?
O2 Co1 1.9061(13) . ?
C35 O3 1.428(4) . ?
C35 C36 1.498(4) . ?
C35 H35A 0.9700 . ?
C35 H35B 0.9700 . ?
C36 O4 1.408(3) . ?
C36 H36A 0.9700 . ?
C36 H36B 0.9700 . ?
C37 O4 1.423(3) . ?
C37 C38 1.494(4) . ?
C37 H37A 0.9700 . ?
C37 H37B 0.9700 . ?
C38 O3 1.416(4) . ?
C38 H38A 0.9700 . ?
C38 H38B 0.9700 . ?
C39 O5 1.341(5) . ?
C39 C40 1.348(6) . ?
C39 H39A 0.9700 . ?
C39 H39B 0.9700 . ?
C40 O5 1.399(4) 2_567 ?
C40 H40A 0.9700 . ?
C40 H40B 0.9700 . ?
O5 C40 1.399(4) 2_567 ?
